data_2220126
loop_
_publ_author_name
'Selmeczi, Katalin'
'Henry, Bernard'
'Wenger, Emmanuel'
'Dahaoui, Slimane'

_publ_section_title
;
 4-{2-[3-(2-Ammonioacetamido)propanamido]ethyl}-1<i>H</i>-imidazol-3-ium
 dichloride
;
_journal_coeditor_code CS2096
_journal_issue 12
_journal_name_full 'Acta Crystallographica Section E'
_journal_page_first o2476
_journal_paper_doi 10.1107/S1600536808035952
_journal_volume 64
_journal_year 2008
_chemical_formula_iupac 'C10 H19 N5 O2 2+, 2Cl -'
_chemical_formula_moiety 'C10 H19 N5 O2 2+, 2(Cl -)'
_chemical_formula_sum 'C10 H19 Cl2 N5 O2'
_chemical_formula_weight 312.20
_chemical_name_common
;
Glycyl-\b-Alanyl-Histamine dihydrochloride
;
_chemical_name_systematic
;
4-{2-[3-(2-Ammonioacetamido)propanamido]ethyl}-1<i>H</i>-imidazol-3-ium
dichloride
;
_space_group_IT_number 2
_symmetry_cell_setting triclinic
_symmetry_space_group_name_Hall '-P 1'
_symmetry_space_group_name_H-M 'P -1'
_atom_sites_solution_hydrogens geom
_atom_sites_solution_primary direct
_atom_sites_solution_secondary difmap
_cell_angle_alpha 81.702(11)
_cell_angle_beta 77.863(11)
_cell_angle_gamma 69.543(12)
_cell_formula_units_Z 2
_cell_length_a 7.2923(10)
_cell_length_b 8.2215(11)
_cell_length_c 13.0767(15)
_cell_measurement_reflns_used 12727
_cell_measurement_temperature 110(2)
_cell_measurement_theta_max 29.19
_cell_measurement_theta_min 2.65
_cell_volume 715.98(17)
_computing_cell_refinement 'CrysalisRED (Oxford Diffraction, 2003)'
_computing_data_collection 'CryslisCCD (Oxford Diffraction, 2003)'
_computing_data_reduction 'CrysalisRED (Oxford Diffraction, 2003)'
_computing_molecular_graphics 'ORTEP-3 for Windows (Farrugia, 1997)'
_computing_publication_material 'enCIFer (Allen <i>et al.</i>,  2004)'
_computing_structure_refinement 'SHELXL97 (Sheldrick, 2008)'
_computing_structure_solution 'SHELXS97 (Sheldrick, 2008)'
_diffrn_ambient_temperature 110(2)
_diffrn_measured_fraction_theta_full 0.999
_diffrn_measured_fraction_theta_max 0.854
_diffrn_measurement_device_type 'Oxford Diffraction Xcalibur-Saphire2 CCD'
_diffrn_measurement_method '\w scan'
_diffrn_radiation_monochromator graphite
_diffrn_radiation_source 'fine-focus sealed tube'
_diffrn_radiation_type MoK\a
_diffrn_radiation_wavelength 0.71073
_diffrn_reflns_av_R_equivalents 0.0614
_diffrn_reflns_av_sigmaI/netI 0.1200
_diffrn_reflns_limit_h_max 9
_diffrn_reflns_limit_h_min -9
_diffrn_reflns_limit_k_max 11
_diffrn_reflns_limit_k_min -11
_diffrn_reflns_limit_l_max 16
_diffrn_reflns_limit_l_min -17
_diffrn_reflns_number 12727
_diffrn_reflns_theta_full 25.00
_diffrn_reflns_theta_max 29.19
_diffrn_reflns_theta_min 2.65
_exptl_absorpt_coefficient_mu 0.460
_exptl_absorpt_correction_T_max 0.952
_exptl_absorpt_correction_T_min 0.874
_exptl_absorpt_correction_type numerical
_exptl_absorpt_process_details '(ABSORB; DeTitta, 1985)'
_exptl_crystal_colour colourless
_exptl_crystal_density_diffrn 1.448
_exptl_crystal_density_method 'not measured'
_exptl_crystal_description prism
_exptl_crystal_F_000 328
_exptl_crystal_size_max 0.30
_exptl_crystal_size_mid 0.20
_exptl_crystal_size_min 0.12
_refine_diff_density_max 0.508
_refine_diff_density_min -0.355
_refine_ls_extinction_method none
_refine_ls_goodness_of_fit_ref 0.968
_refine_ls_hydrogen_treatment constr
_refine_ls_matrix_type full
_refine_ls_number_parameters 172
_refine_ls_number_reflns 3307
_refine_ls_number_restraints 0
_refine_ls_restrained_S_all 0.968
_refine_ls_R_factor_all 0.1132
_refine_ls_R_factor_gt 0.0459
_refine_ls_shift/su_max 0.000
_refine_ls_shift/su_mean 0.000
_refine_ls_structure_factor_coef Fsqd
_refine_ls_weighting_details 'calc w=1/[\s^2^(Fo^2^)+(0.0489P)^2^+0.0000P] where P=(Fo^2^+2Fc^2^)/3'
_refine_ls_weighting_scheme calc
_refine_ls_wR_factor_gt 0.0873
_refine_ls_wR_factor_ref 0.1107
_reflns_number_gt 1798
_reflns_number_total 3307
_reflns_threshold_expression >2sigma(I)
_cod_data_source_file cs2096.cif
_cod_data_source_block I
_cod_original_cell_volume 715.98(16)
_cod_database_code 2220126
_cod_database_fobs_code 2220126

loop_
_symmetry_equiv_pos_as_xyz
'x, y, z'
'-x, -y, -z'

loop_
_atom_site_type_symbol
_atom_site_label
_atom_site_fract_x
_atom_site_fract_y
_atom_site_fract_z
_atom_site_U_iso_or_equiv
_atom_site_adp_type
_atom_site_calc_flag
_atom_site_refinement_flags
_atom_site_occupancy
O O1 0.7290(4) 0.3622(3) 0.54649(15) 0.0302(6) Uani d . 1
O O2 0.7180(3) -0.1826(2) 0.77310(14) 0.0255(5) Uani d . 1
N N1 0.7705(4) 1.0791(3) 0.25403(18) 0.0255(6) Uani d . 1
H H1' 0.7720 1.0903 0.1859 0.031 Uiso calc R 1
N N2 0.7640(4) 1.1387(3) 0.40854(18) 0.0230(6) Uani d . 1
H H2' 0.7614 1.1961 0.4609 0.028 Uiso calc R 1
N N3 0.7314(4) 0.5944(3) 0.61436(17) 0.0217(6) Uani d . 1
H H3' 0.7289 0.6443 0.6701 0.026 Uiso calc R 1
N N4 0.7164(4) 0.0643(3) 0.83121(17) 0.0205(6) Uani d . 1
H H4' 0.7173 0.1161 0.8854 0.025 Uiso calc R 1
N N5 0.7507(4) -0.3688(3) 0.95958(18) 0.0223(6) Uani d . 1
H H5C' 0.7717 -0.4211 1.0243 0.033 Uiso calc R 1
H H5B' 0.8438 -0.4329 0.9097 0.033 Uiso calc R 1
H H5A' 0.6275 -0.3610 0.9505 0.033 Uiso calc R 1
C C1 0.7671(5) 1.2013(4) 0.3094(2) 0.0271(7) Uani d . 1
H H1 0.7668 1.3152 0.2829 0.033 Uiso calc R 1
C C2 0.7655(4) 0.9685(3) 0.4167(2) 0.0189(7) Uani d . 1
C C3 0.7717(5) 0.9304(4) 0.3183(2) 0.0222(7) Uani d . 1
H H3 0.7759 0.8228 0.2977 0.027 Uiso calc R 1
C C4 0.7614(5) 0.8637(4) 0.5201(2) 0.0217(7) Uani d . 1
H H4B 0.6470 0.9288 0.5709 0.026 Uiso calc R 1
H H4A 0.8842 0.8465 0.5473 0.026 Uiso calc R 1
C C5 0.7448(5) 0.6879(3) 0.5113(2) 0.0201(7) Uani d . 1
H H5B 0.6251 0.7041 0.4814 0.024 Uiso calc R 1
H H5A 0.8626 0.6195 0.4638 0.024 Uiso calc R 1
C C6 0.7229(4) 0.4335(4) 0.6247(2) 0.0217(7) Uani d . 1
C C7 0.7099(5) 0.3428(3) 0.7336(2) 0.0195(7) Uani d . 1
H H7B 0.5899 0.4119 0.7796 0.023 Uiso calc R 1
H H7A 0.8276 0.3333 0.7634 0.023 Uiso calc R 1
C C8 0.7003(5) 0.1626(3) 0.7299(2) 0.0203(7) Uani d . 1
H H8B 0.5730 0.1730 0.7097 0.024 Uiso calc R 1
H H8A 0.8098 0.0998 0.6761 0.024 Uiso calc R 1
C C9 0.7297(4) -0.1029(4) 0.8434(2) 0.0190(7) Uani d . 1
C C10 0.7655(5) -0.1917(3) 0.9503(2) 0.0202(7) Uani d . 1
H H10B 0.8992 -0.1998 0.9607 0.024 Uiso calc R 1
H H10A 0.6660 -0.1223 1.0054 0.024 Uiso calc R 1
Cl Cl2 1.15091(12) -0.57052(9) 0.81161(5) 0.0251(2) Uani d . 1
Cl Cl1 0.71393(12) 1.24682(9) 0.03128(5) 0.0240(2) Uani d . 1

loop_
_atom_site_aniso_label
_atom_site_aniso_U_11
_atom_site_aniso_U_22
_atom_site_aniso_U_33
_atom_site_aniso_U_12
_atom_site_aniso_U_13
_atom_site_aniso_U_23
O1 0.0512(17) 0.0260(12) 0.0199(11) -0.0198(12) -0.0059(10) -0.0041(9)
O2 0.0408(15) 0.0195(11) 0.0184(11) -0.0124(11) -0.0042(10) -0.0036(9)
N1 0.0291(17) 0.0326(15) 0.0148(13) -0.0124(13) -0.0004(11) -0.0010(11)
N2 0.0277(16) 0.0206(14) 0.0224(14) -0.0095(13) -0.0025(12) -0.0060(11)
N3 0.0330(17) 0.0177(13) 0.0162(12) -0.0125(12) 0.0004(11) -0.0027(10)
N4 0.0304(16) 0.0170(13) 0.0163(12) -0.0106(12) -0.0030(11) -0.0030(10)
N5 0.0267(16) 0.0202(13) 0.0191(13) -0.0084(12) -0.0010(11) -0.0010(10)
C1 0.0218(19) 0.0225(17) 0.0353(19) -0.0076(15) -0.0070(15) 0.0070(15)
C2 0.0193(18) 0.0114(15) 0.0254(16) -0.0051(13) -0.0008(13) -0.0032(12)
C3 0.0227(19) 0.0222(17) 0.0223(16) -0.0085(15) -0.0035(14) -0.0018(13)
C4 0.0229(19) 0.0242(16) 0.0186(15) -0.0093(15) -0.0029(13) -0.0009(13)
C5 0.0232(18) 0.0178(15) 0.0180(15) -0.0053(14) -0.0033(13) -0.0019(12)
C6 0.0210(19) 0.0240(17) 0.0202(16) -0.0080(15) -0.0023(13) -0.0023(13)
C7 0.0255(19) 0.0165(15) 0.0151(15) -0.0070(14) -0.0011(13) -0.0008(12)
C8 0.0228(19) 0.0217(16) 0.0186(15) -0.0100(14) -0.0031(13) -0.0026(12)
C9 0.0128(17) 0.0208(16) 0.0230(16) -0.0062(14) 0.0002(13) -0.0035(13)
C10 0.0221(18) 0.0154(15) 0.0234(16) -0.0055(14) -0.0045(14) -0.0033(12)
Cl2 0.0295(5) 0.0243(4) 0.0217(4) -0.0097(4) -0.0006(3) -0.0055(3)
Cl1 0.0291(5) 0.0241(4) 0.0215(4) -0.0114(4) -0.0050(3) -0.0022(3)

loop_
_atom_type_symbol
_atom_type_description
_atom_type_scat_dispersion_real
_atom_type_scat_dispersion_imag
_atom_type_scat_source
C C 0.0033 0.0016 'International Tables Vol C Tables 4.2.6.8 and 6.1.1.4'
H H 0.0000 0.0000 'International Tables Vol C Tables 4.2.6.8 and 6.1.1.4'
N N 0.0061 0.0033 'International Tables Vol C Tables 4.2.6.8 and 6.1.1.4'
O O 0.0106 0.0060 'International Tables Vol C Tables 4.2.6.8 and 6.1.1.4'
Cl Cl 0.1484 0.1585 'International Tables Vol C Tables 4.2.6.8 and 6.1.1.4'

loop_
_geom_angle_atom_site_label_1
_geom_angle_atom_site_label_2
_geom_angle_atom_site_label_3
_geom_angle
C1 N1 C3 109.9(2)
C1 N1 H1' 125.0
C3 N1 H1' 125.0
C1 N2 C2 109.1(2)
C1 N2 H2' 125.4
C2 N2 H2' 125.4
C6 N3 C5 120.2(2)
C6 N3 H3' 119.9
C5 N3 H3' 119.9
C9 N4 C8 121.1(2)
C9 N4 H4' 119.4
C8 N4 H4' 119.4
C10 N5 H5C' 109.5
C10 N5 H5B' 109.5
H5C' N5 H5B' 109.5
C10 N5 H5A' 109.5
H5C' N5 H5A' 109.5
H5B' N5 H5A' 109.5
N1 C1 N2 108.3(2)
N1 C1 H1 125.9
N2 C1 H1 125.9
C3 C2 N2 106.4(2)
C3 C2 C4 132.2(2)
N2 C2 C4 121.4(2)
C2 C3 N1 106.3(2)
C2 C3 H3 126.9
N1 C3 H3 126.9
C2 C4 C5 111.9(2)
C2 C4 H4B 109.2
C5 C4 H4B 109.2
C2 C4 H4A 109.2
C5 C4 H4A 109.2
H4B C4 H4A 107.9
N3 C5 C4 109.9(2)
N3 C5 H5B 109.7
C4 C5 H5B 109.7
N3 C5 H5A 109.7
C4 C5 H5A 109.7
H5B C5 H5A 108.2
O1 C6 N3 120.1(3)
O1 C6 C7 122.2(2)
N3 C6 C7 117.8(2)
C6 C7 C8 110.2(2)
C6 C7 H7B 109.6
C8 C7 H7B 109.6
C6 C7 H7A 109.6
C8 C7 H7A 109.6
H7B C7 H7A 108.1
N4 C8 C7 110.9(2)
N4 C8 H8B 109.5
C7 C8 H8B 109.5
N4 C8 H8A 109.5
C7 C8 H8A 109.5
H8B C8 H8A 108.0
O2 C9 N4 123.5(2)
O2 C9 C10 121.6(2)
N4 C9 C10 114.9(2)
N5 C10 C9 110.0(2)
N5 C10 H10B 109.7
C9 C10 H10B 109.7
N5 C10 H10A 109.7
C9 C10 H10A 109.7
H10B C10 H10A 108.2

loop_
_geom_bond_atom_site_label_1
_geom_bond_atom_site_label_2
_geom_bond_distance
O1 C6 1.235(3)
O2 C9 1.237(3)
N1 C1 1.311(4)
N1 C3 1.378(3)
N1 H1' 0.8800
N2 C1 1.322(4)
N2 C2 1.384(3)
N2 H2' 0.8800
N3 C6 1.333(3)
N3 C5 1.454(3)
N3 H3' 0.8800
N4 C9 1.332(3)
N4 C8 1.453(3)
N4 H4' 0.8800
N5 C10 1.483(3)
N5 H5C' 0.9100
N5 H5B' 0.9100
N5 H5A' 0.9100
C1 H1 0.9500
C2 C3 1.356(4)
C2 C4 1.495(4)
C3 H3 0.9500
C4 C5 1.514(4)
C4 H4B 0.9900
C4 H4A 0.9900
C5 H5B 0.9900
C5 H5A 0.9900
C6 C7 1.510(4)
C7 C8 1.515(3)
C7 H7B 0.9900
C7 H7A 0.9900
C8 H8B 0.9900
C8 H8A 0.9900
C9 C10 1.510(4)
C10 H10B 0.9900
C10 H10A 0.9900

loop_
_geom_hbond_atom_site_label_D
_geom_hbond_atom_site_label_H
_geom_hbond_atom_site_label_A
_geom_hbond_site_symmetry_A
_geom_hbond_distance_DH
_geom_hbond_distance_HA
_geom_hbond_distance_DA
_geom_hbond_angle_DHA
_geom_hbond_publ_flag
N1 H1' Cl1 . 0.88 2.270 3.083(4) 153 yes
N2 H2' O1 1_565 0.88 1.810 2.670(4) 165 yes
N3 H3' O2 1_565 0.88 2.068 2.927(4) 165 yes
N4 H4' Cl1 1_546 0.88 2.313 3.192(4) 178 yes
N5 H5C' Cl2 2_747 0.91 2.317 3.152(4) 152 yes
N5 H5B' Cl2 . 0.91 2.319 3.191(4) 160 yes
N5 H5A' Cl1 2_666 0.91 2.306 3.161(4) 156 yes

loop_
_cod_related_entry_id
_cod_related_entry_database
_cod_related_entry_code
1 ChemSpider 30655656
